data_1530447
loop_
_publ_author_name
'Mossner, B.'
'Kemmler-Sack, S.'

_publ_section_title
;
 8H-Perowskitstapelvarianten in den Systemen Ba O - (B2)3+ O3 - Ti O2 -
 Nb2 O5 (B=In,Lu,Yb)
;
_journal_name_full 'Journal of the Less-Common Metals'
_journal_page_first 203
_journal_page_last 211
_journal_volume 120
_journal_year 1986
_chemical_formula_sum 'Ba8 Nb4 O24 Ti3'
_chemical_name_systematic 'Ba8 Ti3 Nb4 O24'
_space_group_IT_number 194
_symmetry_space_group_name_Hall '-P 6c 2c'
_symmetry_space_group_name_H-M 'P 63/m m c'
_cell_angle_alpha 90
_cell_angle_beta 90
_cell_angle_gamma 120
_cell_formula_units_Z 1
_cell_length_a 5.791
_cell_length_b 5.791
_cell_length_c 18.85
_cell_volume 547.456
_citation_journal_id_ASTM JCOMAH
_cod_data_source_file Mossner_JCOMAH_1986_1286.cif
_cod_data_source_block Ba8Nb4O24Ti3
_cod_original_cell_volume 547.4559
_cod_database_code 1530447

loop_
_symmetry_equiv_pos_as_xyz
x,y,z
x-y,x,z+1/2
-y,x-y,z
-x,-y,z+1/2
-x+y,-x,z
y,-x+y,z+1/2
-y,-x,-z+1/2
x-y,-y,-z
x,x-y,-z+1/2
y,x,-z
-x+y,y,-z+1/2
-x,-x+y,-z
-x,-y,-z
-x+y,-x,-z-1/2
y,-x+y,-z
x,y,-z-1/2
x-y,x,-z
-y,x-y,-z-1/2
y,x,z-1/2
-x+y,y,z
-x,-x+y,z-1/2
-y,-x,z
x-y,-y,z-1/2
x,x-y,z

loop_
_atom_site_label
_atom_site_type_symbol
_atom_site_fract_x
_atom_site_fract_y
_atom_site_fract_z
_atom_site_occupancy
_atom_site_U_iso_or_equiv
Ti1 Ti+4 0.3333 0.6667 0.5625 0.25 0.0
Ti2 Ti+4 0 0 0.1875 0.5 0.0
Nb1 Nb+5 0.3333 0.6667 0.5625 0.75 0.0
O1 O-2 0.5 0 0 1 0.0
O3 O-2 0.8333 0.1667 0.125 1 0.0
Ba1 Ba+2 0 0 0 1 0.0
Nb2 Nb+5 0 0 0.1875 0.25 0.0
O2 O-2 0.8333 0.1667 0.75 1 0.0
Ba3 Ba+2 0.3333 0.6667 0.134 1 0.0
Ba2 Ba+2 0.3333 0.6667 0.75 1 0.0
